data_4088386
loop_
_publ_author_name
'Simler, Thomas'
'Karmazin, Lydia'
'Bailly, Corinne'
'Braunstein, Pierre'
'Danopoulos, Andreas A.'

_publ_section_title
;
 Potassium and Lithium Complexes with Monodeprotonated, Dearomatized PNP
 and PNCNHC Pincer-Type Ligands
;
_journal_issue 6
_journal_name_full Organometallics
_journal_page_first 903
_journal_paper_doi 10.1021/acs.organomet.6b00048
_journal_volume 35
_journal_year 2016
_chemical_formula_moiety 'C37 H55 Li N3 O P'
_chemical_formula_sum 'C37 H55 Li N3 O P'
_chemical_formula_weight 595.75
_space_group_crystal_system monoclinic
_space_group_IT_number 14
_space_group_name_Hall '-P 2ybc'
_space_group_name_H-M_alt 'P 1 21/c 1'
_atom_sites_solution_hydrogens geom
_atom_sites_solution_primary direct
_atom_sites_solution_secondary difmap
_audit_creation_method SHELXL-2013
_cell_angle_alpha 90
_cell_angle_beta 91.553(5)
_cell_angle_gamma 90
_cell_formula_units_Z 4
_cell_length_a 9.6463(16)
_cell_length_b 14.732(2)
_cell_length_c 25.439(4)
_cell_measurement_reflns_used 1906
_cell_measurement_temperature 173(2)
_cell_measurement_theta_max 20.68
_cell_measurement_theta_min 2.63
_cell_volume 3613.8(10)
_computing_cell_refinement 'Bruker SAINT'
_computing_data_collection 'Bruker APEX2'
_computing_data_reduction 'Bruker SAINT'
_computing_molecular_graphics 'Bruker SHELXTL'
_computing_publication_material 'Bruker SHELXTL'
_computing_structure_refinement 'SHELXL-2013 (Sheldrick, 2013)'
_computing_structure_solution 'SHELXS-2013 (Sheldrick, 2013)'
_diffrn_ambient_temperature 173(2)
_diffrn_measured_fraction_theta_full 1.000
_diffrn_measured_fraction_theta_max 0.999
_diffrn_measurement_device_type 'Bruker APEX-II CCD'
_diffrn_measurement_method '\f and \w scans'
_diffrn_radiation_monochromator triumph
_diffrn_radiation_type MoK\a
_diffrn_radiation_wavelength 0.71073
_diffrn_reflns_av_R_equivalents 0.1132
_diffrn_reflns_av_unetI/netI 0.1347
_diffrn_reflns_Laue_measured_fraction_full 1.000
_diffrn_reflns_Laue_measured_fraction_max 0.999
_diffrn_reflns_limit_h_max 12
_diffrn_reflns_limit_h_min -12
_diffrn_reflns_limit_k_max 19
_diffrn_reflns_limit_k_min -17
_diffrn_reflns_limit_l_max 33
_diffrn_reflns_limit_l_min -32
_diffrn_reflns_number 26655
_diffrn_reflns_point_group_measured_fraction_full 1.000
_diffrn_reflns_point_group_measured_fraction_max 0.999
_diffrn_reflns_theta_full 25.242
_diffrn_reflns_theta_max 28.008
_diffrn_reflns_theta_min 1.597
_diffrn_source 'sealed tube'
_exptl_absorpt_coefficient_mu 0.107
_exptl_absorpt_correction_T_max 0.7456
_exptl_absorpt_correction_T_min 0.6663
_exptl_absorpt_correction_type multi-scan
_exptl_absorpt_process_details sadabs
_exptl_crystal_colour orange
_exptl_crystal_density_diffrn 1.095
_exptl_crystal_description plate
_exptl_crystal_F_000 1296
_exptl_crystal_size_max 0.300
_exptl_crystal_size_mid 0.120
_exptl_crystal_size_min 0.050
_refine_diff_density_max 0.215
_refine_diff_density_min -0.296
_refine_diff_density_rms 0.040
_refine_ls_extinction_method none
_refine_ls_goodness_of_fit_ref 0.970
_refine_ls_hydrogen_treatment constr
_refine_ls_matrix_type full
_refine_ls_number_parameters 388
_refine_ls_number_reflns 8726
_refine_ls_number_restraints 0
_refine_ls_restrained_S_all 0.970
_refine_ls_R_factor_all 0.1968
_refine_ls_R_factor_gt 0.0696
_refine_ls_shift/su_max 0.000
_refine_ls_shift/su_mean 0.000
_refine_ls_structure_factor_coef Fsqd
_refine_ls_weighting_details 'w=1/[\s^2^(Fo^2^)+(0.0581P)^2^] where P=(Fo^2^+2Fc^2^)/3'
_refine_ls_weighting_scheme calc
_refine_ls_wR_factor_gt 0.1203
_refine_ls_wR_factor_ref 0.1558
_reflns_Friedel_coverage 0.000
_reflns_number_gt 3683
_reflns_number_total 8726
_reflns_threshold_expression 'I > 2\s(I)'
_cod_data_source_file om6b00048_si_002.cif
_cod_data_source_block pbts150311
_cod_original_cell_volume 3613.9(10)
_cod_original_sg_symbol_H-M 'P 21/c'
_cod_database_code 4088386
_shelx_space_group_comment
;
The symmetry employed for this shelxl refinement is uniquely defined
by the following loop, which should always be used as a source of
symmetry information in preference to the above space-group names.
They are only intended as comments.
;
_shelx_estimated_absorpt_t_min 0.969
_shelx_estimated_absorpt_t_max 0.995
_shelxl_version_number 2013-4

loop_
_space_group_symop_operation_xyz
'x, y, z'
'-x, y+1/2, -z+1/2'
'-x, -y, -z'
'x, -y-1/2, z-1/2'

loop_
_atom_site_label
_atom_site_type_symbol
_atom_site_fract_x
_atom_site_fract_y
_atom_site_fract_z
_atom_site_U_iso_or_equiv
_atom_site_adp_type
_atom_site_occupancy
_atom_site_site_symmetry_order
_atom_site_calc_flag
_atom_site_refinement_flags_posn
_atom_site_refinement_flags_adp
C1 C 0.4323(3) 0.10697(14) 0.18769(9) 0.0298(6) Uani 1 1 d . .
C2 C 0.5249(3) 0.13216(18) 0.10768(11) 0.0466(7) Uani 1 1 d . .
H2 H 0.5313 0.1401 0.0708 0.056 Uiso 1 1 calc R U
C3 C 0.6287(3) 0.13599(18) 0.14304(10) 0.0459(7) Uani 1 1 d . .
H3 H 0.7236 0.1472 0.1363 0.055 Uiso 1 1 calc R U
C4 C 0.2682(3) 0.10648(18) 0.11143(9) 0.0371(6) Uani 1 1 d . .
C5 C 0.1791(3) 0.18093(18) 0.11349(10) 0.0412(7) Uani 1 1 d . .
C6 C 0.0467(3) 0.1703(2) 0.09137(11) 0.0538(8) Uani 1 1 d . .
H6 H -0.0168 0.2195 0.0922 0.065 Uiso 1 1 calc R U
C7 C 0.0062(3) 0.0901(2) 0.06835(11) 0.0561(8) Uani 1 1 d . .
H7 H -0.0849 0.0843 0.0537 0.067 Uiso 1 1 calc R U
C8 C 0.0964(3) 0.0182(2) 0.06633(11) 0.0527(8) Uani 1 1 d . .
H8 H 0.0668 -0.0367 0.0500 0.063 Uiso 1 1 calc R U
C9 C 0.2298(3) 0.02401(18) 0.08771(10) 0.0416(7) Uani 1 1 d . .
C10 C 0.2198(3) 0.27017(19) 0.13903(11) 0.0514(8) Uani 1 1 d . .
H10 H 0.3187 0.2652 0.1515 0.062 Uiso 1 1 calc R U
C11 C 0.1323(4) 0.2879(3) 0.18670(15) 0.1018(14) Uani 1 1 d . .
H11A H 0.0340 0.2888 0.1759 0.153 Uiso 1 1 calc R U
H11B H 0.1581 0.3466 0.2022 0.153 Uiso 1 1 calc R U
H11C H 0.1485 0.2397 0.2127 0.153 Uiso 1 1 calc R U
C12 C 0.2097(4) 0.3487(2) 0.09991(16) 0.0996(14) Uani 1 1 d . .
H12A H 0.2686 0.3361 0.0700 0.149 Uiso 1 1 calc R U
H12B H 0.2408 0.4049 0.1172 0.149 Uiso 1 1 calc R U
H12C H 0.1133 0.3557 0.0874 0.149 Uiso 1 1 calc R U
C13 C 0.3272(3) -0.05644(17) 0.08525(11) 0.0508(8) Uani 1 1 d . .
H13 H 0.4175 -0.0380 0.1023 0.061 Uiso 1 1 calc R U
C14 C 0.3558(4) -0.0841(2) 0.02965(13) 0.0957(10) Uani 1 1 d . .
H14A H 0.2711 -0.1091 0.0131 0.144 Uiso 1 1 calc R U
H14B H 0.4290 -0.1302 0.0298 0.144 Uiso 1 1 calc R U
H14C H 0.3858 -0.0310 0.0098 0.144 Uiso 1 1 calc R U
C15 C 0.2745(4) -0.1380(2) 0.11458(14) 0.0957(10) Uani 1 1 d . .
H15A H 0.1847 -0.1567 0.0993 0.144 Uiso 1 1 calc R U
H15B H 0.2637 -0.1222 0.1517 0.144 Uiso 1 1 calc R U
H15C H 0.3409 -0.1880 0.1118 0.144 Uiso 1 1 calc R U
C16 C 0.6457(3) 0.12285(15) 0.24168(10) 0.0321(6) Uani 1 1 d . .
C17 C 0.7856(3) 0.13769(18) 0.24501(11) 0.0457(7) Uani 1 1 d . .
H17 H 0.8403 0.1440 0.2147 0.055 Uiso 1 1 calc R U
C18 C 0.8435(3) 0.14295(19) 0.29664(12) 0.0514(8) Uani 1 1 d . .
H18 H 0.9401 0.1533 0.3016 0.062 Uiso 1 1 calc R U
C19 C 0.7629(3) 0.13347(18) 0.33901(12) 0.0482(7) Uani 1 1 d . .
H19 H 0.8038 0.1372 0.3733 0.058 Uiso 1 1 calc R U
C20 C 0.6163(3) 0.11784(16) 0.33290(10) 0.0362(6) Uani 1 1 d . .
C21 C 0.5289(3) 0.11005(18) 0.37454(10) 0.0464(7) Uani 1 1 d . .
H21 H 0.5667 0.1186 0.4091 0.056 Uiso 1 1 calc R U
C22 C 0.3226(3) 0.00841(19) 0.42394(10) 0.0479(7) Uani 1 1 d . .
H22 H 0.3609 0.0396 0.4561 0.057 Uiso 1 1 calc R U
C23 C 0.4037(4) -0.0796(2) 0.41763(12) 0.0666(9) Uani 1 1 d . .
H23A H 0.3688 -0.1119 0.3858 0.080 Uiso 1 1 calc R U
H23B H 0.5028 -0.0652 0.4127 0.080 Uiso 1 1 calc R U
C24 C 0.3906(4) -0.1412(2) 0.46517(13) 0.0772(11) Uani 1 1 d . .
H24A H 0.4406 -0.1988 0.4589 0.093 Uiso 1 1 calc R U
H24B H 0.4341 -0.1116 0.4964 0.093 Uiso 1 1 calc R U
C25 C 0.2406(5) -0.1616(3) 0.47575(15) 0.0964(14) Uani 1 1 d . .
H25A H 0.2351 -0.1976 0.5085 0.116 Uiso 1 1 calc R U
H25B H 0.2008 -0.1985 0.4466 0.116 Uiso 1 1 calc R U
C26 C 0.1558(4) -0.0753(3) 0.48123(14) 0.0918(13) Uani 1 1 d . .
H26A H 0.1865 -0.0428 0.5135 0.110 Uiso 1 1 calc R U
H26B H 0.0568 -0.0914 0.4847 0.110 Uiso 1 1 calc R U
C27 C 0.1715(3) -0.0126(2) 0.43352(13) 0.0732(10) Uani 1 1 d . .
H27A H 0.1297 -0.0421 0.4019 0.088 Uiso 1 1 calc R U
H27B H 0.1208 0.0447 0.4395 0.088 Uiso 1 1 calc R U
C28 C 0.2561(3) 0.18886(19) 0.38738(11) 0.0515(8) Uani 1 1 d . .
H28 H 0.1557 0.1726 0.3893 0.062 Uiso 1 1 calc R U
C29 C 0.3002(3) 0.2293(2) 0.44046(12) 0.0668(9) Uani 1 1 d . .
H29A H 0.4013 0.2411 0.4408 0.080 Uiso 1 1 calc R U
H29B H 0.2818 0.1847 0.4685 0.080 Uiso 1 1 calc R U
C30 C 0.2243(4) 0.3176(3) 0.45235(16) 0.0909(12) Uani 1 1 d . .
H30A H 0.1242 0.3050 0.4561 0.109 Uiso 1 1 calc R U
H30B H 0.2605 0.3430 0.4860 0.109 Uiso 1 1 calc R U
C31 C 0.2431(4) 0.3855(3) 0.4094(2) 0.1030(14) Uani 1 1 d . .
H31A H 0.3424 0.4020 0.4077 0.124 Uiso 1 1 calc R U
H31B H 0.1904 0.4413 0.4174 0.124 Uiso 1 1 calc R U
C32 C 0.1938(4) 0.3483(3) 0.35653(17) 0.0945(13) Uani 1 1 d . .
H32A H 0.2114 0.3936 0.3287 0.113 Uiso 1 1 calc R U
H32B H 0.0927 0.3371 0.3571 0.113 Uiso 1 1 calc R U
C33 C 0.2691(4) 0.2598(2) 0.34400(13) 0.0729(10) Uani 1 1 d . .
H33A H 0.2304 0.2347 0.3106 0.087 Uiso 1 1 calc R U
H33B H 0.3685 0.2730 0.3389 0.087 Uiso 1 1 calc R U
C34 C 0.0803(4) -0.0103(3) 0.23920(16) 0.0952(13) Uani 1 1 d . .
H34A H 0.1037 0.0430 0.2607 0.143 Uiso 1 1 calc R U
H34B H -0.0182 -0.0247 0.2426 0.143 Uiso 1 1 calc R U
H34C H 0.0992 0.0026 0.2023 0.143 Uiso 1 1 calc R U
C35 C 0.1649(4) -0.0883(2) 0.25722(13) 0.0740(10) Uani 1 1 d . .
H35A H 0.1452 -0.1020 0.2944 0.089 Uiso 1 1 calc R U
H35B H 0.1410 -0.1424 0.2358 0.089 Uiso 1 1 calc R U
C36 C 0.3943(4) -0.1465(2) 0.26064(13) 0.0712(10) Uani 1 1 d . .
H36A H 0.3729 -0.1923 0.2331 0.085 Uiso 1 1 calc R U
H36B H 0.3757 -0.1739 0.2953 0.085 Uiso 1 1 calc R U
C37 C 0.5395(4) -0.1210(2) 0.25863(15) 0.0903(12) Uani 1 1 d . .
H37A H 0.5568 -0.0913 0.2250 0.135 Uiso 1 1 calc R U
H37B H 0.5975 -0.1754 0.2621 0.135 Uiso 1 1 calc R U
H37C H 0.5622 -0.0790 0.2875 0.135 Uiso 1 1 calc R U
N1 N 0.4055(2) 0.11435(13) 0.13497(8) 0.0334(5) Uani 1 1 d . .
N2 N 0.5720(2) 0.12050(12) 0.19148(8) 0.0310(5) Uani 1 1 d . .
N3 N 0.5613(2) 0.11136(13) 0.28196(8) 0.0339(5) Uani 1 1 d . .
Li1 Li 0.3733(5) 0.0582(3) 0.26379(16) 0.0411(11) Uani 1 1 d . .
P1 P 0.35022(8) 0.08504(5) 0.36739(3) 0.0449(2) Uani 1 1 d . .
O1 O 0.3067(2) -0.06794(11) 0.25252(7) 0.0522(5) Uani 1 1 d . .

loop_
_atom_site_aniso_label
_atom_site_aniso_U_11
_atom_site_aniso_U_22
_atom_site_aniso_U_33
_atom_site_aniso_U_23
_atom_site_aniso_U_13
_atom_site_aniso_U_12
C1 0.0337(16) 0.0250(13) 0.0307(15) -0.0016(11) -0.0011(11) 0.0007(11)
C2 0.0435(19) 0.0654(19) 0.0315(16) 0.0030(14) 0.0131(14) -0.0029(15)
C3 0.0331(17) 0.0643(19) 0.0410(18) 0.0025(14) 0.0144(14) -0.0040(14)
C4 0.0363(17) 0.0488(17) 0.0261(14) 0.0021(13) -0.0012(12) -0.0009(13)
C5 0.0389(18) 0.0478(17) 0.0370(16) 0.0004(13) 0.0014(13) 0.0038(14)
C6 0.040(2) 0.064(2) 0.058(2) -0.0024(17) -0.0028(15) 0.0083(15)
C7 0.0410(19) 0.078(2) 0.0488(19) -0.0014(18) -0.0094(14) -0.0042(18)
C8 0.056(2) 0.059(2) 0.0424(18) -0.0049(15) -0.0099(15) -0.0081(17)
C9 0.0480(19) 0.0451(17) 0.0313(15) -0.0001(13) -0.0047(13) -0.0013(14)
C10 0.0411(19) 0.0506(19) 0.062(2) -0.0112(16) -0.0048(15) 0.0123(14)
C11 0.091(3) 0.112(3) 0.104(3) -0.062(3) 0.028(2) -0.001(2)
C12 0.113(4) 0.061(2) 0.123(3) 0.011(2) -0.035(3) -0.013(2)
C13 0.063(2) 0.0412(16) 0.0476(18) -0.0064(14) -0.0084(15) 0.0003(15)
C14 0.133(3) 0.085(2) 0.0706(18) 0.0134(15) 0.0337(17) 0.0381(18)
C15 0.133(3) 0.085(2) 0.0706(18) 0.0134(15) 0.0337(17) 0.0381(18)
C16 0.0324(16) 0.0256(13) 0.0382(16) -0.0047(12) -0.0004(12) 0.0036(11)
C17 0.0297(17) 0.0566(18) 0.0510(19) -0.0049(15) 0.0032(13) 0.0021(14)
C18 0.0280(17) 0.064(2) 0.062(2) -0.0130(16) -0.0070(15) 0.0030(14)
C19 0.0407(19) 0.0542(18) 0.0490(19) -0.0140(15) -0.0122(15) 0.0073(14)
C20 0.0349(17) 0.0341(15) 0.0393(16) -0.0058(12) -0.0060(12) 0.0059(12)
C21 0.0451(18) 0.0638(19) 0.0300(15) -0.0059(14) -0.0064(13) 0.0012(14)
C22 0.052(2) 0.0580(19) 0.0330(16) -0.0034(14) -0.0063(14) -0.0044(15)
C23 0.084(3) 0.061(2) 0.054(2) -0.0025(18) -0.0060(17) 0.0026(19)
C24 0.109(3) 0.055(2) 0.067(2) 0.0058(19) -0.012(2) -0.001(2)
C25 0.134(4) 0.075(3) 0.079(3) 0.018(2) -0.018(3) -0.037(3)
C26 0.086(3) 0.109(3) 0.081(3) 0.029(3) 0.013(2) -0.026(3)
C27 0.064(2) 0.094(3) 0.061(2) 0.017(2) 0.0033(18) -0.0130(19)
C28 0.0407(19) 0.0653(19) 0.0486(19) 0.0013(16) 0.0012(14) 0.0045(15)
C29 0.079(3) 0.066(2) 0.056(2) -0.0094(17) 0.0065(18) 0.0145(18)
C30 0.094(3) 0.081(3) 0.099(3) -0.024(2) 0.020(2) 0.017(2)
C31 0.085(3) 0.069(3) 0.157(4) -0.008(3) 0.021(3) 0.025(2)
C32 0.071(3) 0.088(3) 0.125(4) 0.034(3) 0.015(3) 0.027(2)
C33 0.067(2) 0.082(2) 0.070(2) 0.023(2) 0.0049(18) 0.0184(19)
C34 0.051(2) 0.087(3) 0.148(4) -0.035(3) 0.014(2) -0.002(2)
C35 0.071(3) 0.072(2) 0.079(2) -0.012(2) 0.020(2) -0.029(2)
C36 0.107(3) 0.0403(19) 0.066(2) 0.0005(17) 0.000(2) 0.003(2)
C37 0.091(3) 0.074(3) 0.106(3) -0.007(2) -0.012(2) 0.034(2)
N1 0.0323(13) 0.0374(12) 0.0305(12) -0.0008(10) 0.0034(10) 0.0020(10)
N2 0.0274(13) 0.0313(11) 0.0343(12) -0.0027(9) 0.0034(9) 0.0008(9)
N3 0.0327(13) 0.0371(12) 0.0321(12) -0.0028(10) 0.0014(10) 0.0010(10)
Li1 0.044(3) 0.042(3) 0.037(3) 0.001(2) 0.002(2) -0.004(2)
P1 0.0431(5) 0.0608(5) 0.0306(4) -0.0016(4) -0.0009(3) 0.0009(4)
O1 0.0554(14) 0.0362(11) 0.0656(14) -0.0044(10) 0.0116(10) -0.0030(10)

loop_
_atom_type_symbol
_atom_type_description
_atom_type_scat_dispersion_real
_atom_type_scat_dispersion_imag
_atom_type_scat_source
C C 0.0033 0.0016 'International Tables Vol C Tables 4.2.6.8 and 6.1.1.4'
H H 0.0000 0.0000 'International Tables Vol C Tables 4.2.6.8 and 6.1.1.4'
N N 0.0061 0.0033 'International Tables Vol C Tables 4.2.6.8 and 6.1.1.4'
Li Li -0.0003 0.0001 'International Tables Vol C Tables 4.2.6.8 and 6.1.1.4'
P P 0.1023 0.0942 'International Tables Vol C Tables 4.2.6.8 and 6.1.1.4'
O O 0.0106 0.0060 'International Tables Vol C Tables 4.2.6.8 and 6.1.1.4'

loop_
_geom_angle_atom_site_label_1
_geom_angle_atom_site_label_2
_geom_angle_atom_site_label_3
_geom_angle
N2 C1 N1 102.6(2)
N2 C1 Li1 105.7(2)
N1 C1 Li1 149.6(2)
C3 C2 N1 106.9(2)
C3 C2 H2 126.6
N1 C2 H2 126.6
C2 C3 N2 106.7(2)
C2 C3 H3 126.6
N2 C3 H3 126.6
C5 C4 C9 122.8(2)
C5 C4 N1 118.7(2)
C9 C4 N1 118.5(2)
C6 C5 C4 117.1(3)
C6 C5 C10 119.7(2)
C4 C5 C10 123.1(2)
C7 C6 C5 121.2(3)
C7 C6 H6 119.4
C5 C6 H6 119.4
C6 C7 C8 120.5(3)
C6 C7 H7 119.7
C8 C7 H7 119.7
C7 C8 C9 121.3(3)
C7 C8 H8 119.3
C9 C8 H8 119.3
C8 C9 C4 117.0(3)
C8 C9 C13 120.4(3)
C4 C9 C13 122.6(2)
C5 C10 C11 110.4(3)
C5 C10 C12 111.6(2)
C11 C10 C12 111.3(3)
C5 C10 H10 107.8
C11 C10 H10 107.8
C12 C10 H10 107.8
C10 C11 H11A 109.5
C10 C11 H11B 109.5
H11A C11 H11B 109.5
C10 C11 H11C 109.5
H11A C11 H11C 109.5
H11B C11 H11C 109.5
C10 C12 H12A 109.5
C10 C12 H12B 109.5
H12A C12 H12B 109.5
C10 C12 H12C 109.5
H12A C12 H12C 109.5
H12B C12 H12C 109.5
C14 C13 C15 108.8(3)
C14 C13 C9 112.3(2)
C15 C13 C9 112.6(3)
C14 C13 H13 107.6
C15 C13 H13 107.6
C9 C13 H13 107.6
C13 C14 H14A 109.5
C13 C14 H14B 109.5
H14A C14 H14B 109.5
C13 C14 H14C 109.5
H14A C14 H14C 109.5
H14B C14 H14C 109.5
C13 C15 H15A 109.5
C13 C15 H15B 109.5
H15A C15 H15B 109.5
C13 C15 H15C 109.5
H15A C15 H15C 109.5
H15B C15 H15C 109.5
N3 C16 C17 126.4(2)
N3 C16 N2 112.3(2)
C17 C16 N2 121.3(2)
C16 C17 C18 115.5(3)
C16 C17 H17 122.3
C18 C17 H17 122.3
C19 C18 C17 120.9(3)
C19 C18 H18 119.6
C17 C18 H18 119.6
C18 C19 C20 121.0(3)
C18 C19 H19 119.5
C20 C19 H19 119.5
C21 C20 N3 119.0(2)
C21 C20 C19 123.5(2)
N3 C20 C19 117.5(2)
C20 C21 P1 123.7(2)
C20 C21 H21 118.2
P1 C21 H21 118.2
C27 C22 C23 109.9(3)
C27 C22 P1 114.1(2)
C23 C22 P1 110.6(2)
C27 C22 H22 107.3
C23 C22 H22 107.3
P1 C22 H22 107.3
C24 C23 C22 111.7(3)
C24 C23 H23A 109.3
C22 C23 H23A 109.3
C24 C23 H23B 109.3
C22 C23 H23B 109.3
H23A C23 H23B 107.9
C25 C24 C23 111.2(3)
C25 C24 H24A 109.4
C23 C24 H24A 109.4
C25 C24 H24B 109.4
C23 C24 H24B 109.4
H24A C24 H24B 108.0
C24 C25 C26 111.8(3)
C24 C25 H25A 109.2
C26 C25 H25A 109.2
C24 C25 H25B 109.2
C26 C25 H25B 109.2
H25A C25 H25B 107.9
C25 C26 C27 111.4(3)
C25 C26 H26A 109.3
C27 C26 H26A 109.3
C25 C26 H26B 109.3
C27 C26 H26B 109.3
H26A C26 H26B 108.0
C22 C27 C26 111.5(3)
C22 C27 H27A 109.3
C26 C27 H27A 109.3
C22 C27 H27B 109.3
C26 C27 H27B 109.3
H27A C27 H27B 108.0
C29 C28 C33 110.2(3)
C29 C28 P1 115.9(2)
C33 C28 P1 108.4(2)
C29 C28 H28 107.3
C33 C28 H28 107.3
P1 C28 H28 107.3
C28 C29 C30 112.6(3)
C28 C29 H29A 109.1
C30 C29 H29A 109.1
C28 C29 H29B 109.1
C30 C29 H29B 109.1
H29A C29 H29B 107.8
C31 C30 C29 110.9(3)
C31 C30 H30A 109.5
C29 C30 H30A 109.5
C31 C30 H30B 109.5
C29 C30 H30B 109.5
H30A C30 H30B 108.1
C30 C31 C32 111.4(3)
C30 C31 H31A 109.3
C32 C31 H31A 109.3
C30 C31 H31B 109.3
C32 C31 H31B 109.3
H31A C31 H31B 108.0
C31 C32 C33 110.7(3)
C31 C32 H32A 109.5
C33 C32 H32A 109.5
C31 C32 H32B 109.5
C33 C32 H32B 109.5
H32A C32 H32B 108.1
C28 C33 C32 112.6(3)
C28 C33 H33A 109.1
C32 C33 H33A 109.1
C28 C33 H33B 109.1
C32 C33 H33B 109.1
H33A C33 H33B 107.8
C35 C34 H34A 109.5
C35 C34 H34B 109.5
H34A C34 H34B 109.5
C35 C34 H34C 109.5
H34A C34 H34C 109.5
H34B C34 H34C 109.5
O1 C35 C34 109.8(3)
O1 C35 H35A 109.7
C34 C35 H35A 109.7
O1 C35 H35B 109.7
C34 C35 H35B 109.7
H35A C35 H35B 108.2
O1 C36 C37 110.4(3)
O1 C36 H36A 109.6
C37 C36 H36A 109.6
O1 C36 H36B 109.6
C37 C36 H36B 109.6
H36A C36 H36B 108.1
C36 C37 H37A 109.5
C36 C37 H37B 109.5
H37A C37 H37B 109.5
C36 C37 H37C 109.5
H37A C37 H37C 109.5
H37B C37 H37C 109.5
C1 N1 C2 111.7(2)
C1 N1 C4 123.3(2)
C2 N1 C4 125.0(2)
C1 N2 C3 112.1(2)
C1 N2 C16 121.87(19)
C3 N2 C16 126.0(2)
C16 N3 C20 118.8(2)
C16 N3 Li1 115.8(2)
C20 N3 Li1 123.9(2)
O1 Li1 N3 133.0(2)
O1 Li1 C1 105.9(2)
N3 Li1 C1 79.55(17)
O1 Li1 P1 104.18(17)
N3 Li1 P1 79.37(15)
C1 Li1 P1 149.9(2)
C21 P1 C22 101.96(13)
C21 P1 C28 106.43(13)
C22 P1 C28 101.99(13)
C21 P1 Li1 91.45(13)
C22 P1 Li1 133.70(13)
C28 P1 Li1 116.42(13)
C35 O1 C36 112.5(2)
C35 O1 Li1 119.9(2)
C36 O1 Li1 122.9(2)

loop_
_geom_bond_atom_site_label_1
_geom_bond_atom_site_label_2
_geom_bond_distance
C1 N2 1.362(3)
C1 N1 1.363(3)
C1 Li1 2.156(5)
C2 C3 1.329(4)
C2 N1 1.386(3)
C2 H2 0.9500
C3 N2 1.381(3)
C3 H3 0.9500
C4 C5 1.395(3)
C4 C9 1.402(3)
C4 N1 1.444(3)
C5 C6 1.391(4)
C5 C10 1.514(4)
C6 C7 1.371(4)
C6 H6 0.9500
C7 C8 1.373(4)
C7 H7 0.9500
C8 C9 1.386(4)
C8 H8 0.9500
C9 C13 1.515(4)
C10 C11 1.518(4)
C10 C12 1.528(4)
C10 H10 1.0000
C11 H11A 0.9800
C11 H11B 0.9800
C11 H11C 0.9800
C12 H12A 0.9800
C12 H12B 0.9800
C12 H12C 0.9800
C13 C14 1.505(4)
C13 C15 1.509(4)
C13 H13 1.0000
C14 H14A 0.9800
C14 H14B 0.9800
C14 H14C 0.9800
C15 H15A 0.9800
C15 H15B 0.9800
C15 H15C 0.9800
C16 N3 1.337(3)
C16 C17 1.367(3)
C16 N2 1.445(3)
C17 C18 1.415(4)
C17 H17 0.9500
C18 C19 1.353(4)
C18 H18 0.9500
C19 C20 1.437(4)
C19 H19 0.9500
C20 C21 1.377(3)
C20 N3 1.390(3)
C21 P1 1.767(3)
C21 H21 0.9500
C22 C27 1.517(4)
C22 C23 1.525(4)
C22 P1 1.853(3)
C22 H22 1.0000
C23 C24 1.520(4)
C23 H23A 0.9900
C23 H23B 0.9900
C24 C25 1.509(5)
C24 H24A 0.9900
C24 H24B 0.9900
C25 C26 1.520(5)
C25 H25A 0.9900
C25 H25B 0.9900
C26 C27 1.536(4)
C26 H26A 0.9900
C26 H26B 0.9900
C27 H27A 0.9900
C27 H27B 0.9900
C28 C29 1.526(4)
C28 C33 1.528(4)
C28 P1 1.857(3)
C28 H28 1.0000
C29 C30 1.527(4)
C29 H29A 0.9900
C29 H29B 0.9900
C30 C31 1.497(5)
C30 H30A 0.9900
C30 H30B 0.9900
C31 C32 1.516(5)
C31 H31A 0.9900
C31 H31B 0.9900
C32 C33 1.530(4)
C32 H32A 0.9900
C32 H32B 0.9900
C33 H33A 0.9900
C33 H33B 0.9900
C34 C35 1.475(5)
C34 H34A 0.9800
C34 H34B 0.9800
C34 H34C 0.9800
C35 O1 1.408(4)
C35 H35A 0.9900
C35 H35B 0.9900
C36 O1 1.445(3)
C36 C37 1.453(4)
C36 H36A 0.9900
C36 H36B 0.9900
C37 H37A 0.9800
C37 H37B 0.9800
C37 H37C 0.9800
N3 Li1 2.018(5)
Li1 O1 1.985(5)
Li1 P1 2.680(4)

loop_
_geom_torsion_atom_site_label_1
_geom_torsion_atom_site_label_2
_geom_torsion_atom_site_label_3
_geom_torsion_atom_site_label_4
_geom_torsion
N1 C2 C3 N2 0.0(3)
C9 C4 C5 C6 0.9(4)
N1 C4 C5 C6 -178.7(2)
C9 C4 C5 C10 180.0(2)
N1 C4 C5 C10 0.4(4)
C4 C5 C6 C7 -0.3(4)
C10 C5 C6 C7 -179.4(3)
C5 C6 C7 C8 -0.4(5)
C6 C7 C8 C9 0.5(4)
C7 C8 C9 C4 0.0(4)
C7 C8 C9 C13 179.7(3)
C5 C4 C9 C8 -0.8(4)
N1 C4 C9 C8 178.8(2)
C5 C4 C9 C13 179.6(2)
N1 C4 C9 C13 -0.8(4)
C6 C5 C10 C11 64.2(4)
C4 C5 C10 C11 -114.9(3)
C6 C5 C10 C12 -60.2(4)
C4 C5 C10 C12 120.8(3)
C8 C9 C13 C14 61.0(4)
C4 C9 C13 C14 -119.3(3)
C8 C9 C13 C15 -62.2(4)
C4 C9 C13 C15 117.4(3)
N3 C16 C17 C18 -1.4(4)
N2 C16 C17 C18 176.9(2)
C16 C17 C18 C19 0.1(4)
C17 C18 C19 C20 0.0(4)
C18 C19 C20 C21 -178.3(3)
C18 C19 C20 N3 1.0(4)
N3 C20 C21 P1 4.1(4)
C19 C20 C21 P1 -176.6(2)
C27 C22 C23 C24 -56.9(3)
P1 C22 C23 C24 176.3(2)
C22 C23 C24 C25 56.3(4)
C23 C24 C25 C26 -54.4(4)
C24 C25 C26 C27 53.7(4)
C23 C22 C27 C26 55.9(4)
P1 C22 C27 C26 -179.3(3)
C25 C26 C27 C22 -54.8(4)
C33 C28 C29 C30 52.8(4)
P1 C28 C29 C30 176.4(2)
C28 C29 C30 C31 -55.7(4)
C29 C30 C31 C32 57.1(4)
C30 C31 C32 C33 -56.7(4)
C29 C28 C33 C32 -52.5(4)
P1 C28 C33 C32 179.6(3)
C31 C32 C33 C28 54.7(4)
N2 C1 N1 C2 -0.2(2)
Li1 C1 N1 C2 -158.4(3)
N2 C1 N1 C4 -178.9(2)
Li1 C1 N1 C4 23.0(5)
C3 C2 N1 C1 0.1(3)
C3 C2 N1 C4 178.8(2)
C5 C4 N1 C1 79.2(3)
C9 C4 N1 C1 -100.4(3)
C5 C4 N1 C2 -99.3(3)
C9 C4 N1 C2 81.1(3)
N1 C1 N2 C3 0.3(2)
Li1 C1 N2 C3 169.0(2)
N1 C1 N2 C16 176.98(18)
Li1 C1 N2 C16 -14.3(3)
C2 C3 N2 C1 -0.2(3)
C2 C3 N2 C16 -176.7(2)
N3 C16 N2 C1 -0.6(3)
C17 C16 N2 C1 -179.1(2)
N3 C16 N2 C3 175.6(2)
C17 C16 N2 C3 -2.9(3)
C17 C16 N3 C20 2.5(4)
N2 C16 N3 C20 -175.93(19)
C17 C16 N3 Li1 -164.2(2)
N2 C16 N3 Li1 17.4(3)
C21 C20 N3 C16 177.2(2)
C19 C20 N3 C16 -2.2(3)
C21 C20 N3 Li1 -17.3(3)
C19 C20 N3 Li1 163.4(2)
C20 C21 P1 C22 141.5(2)
C20 C21 P1 C28 -112.0(2)
C20 C21 P1 Li1 6.1(2)
C27 C22 P1 C21 170.4(2)
C23 C22 P1 C21 -65.1(2)
C27 C22 P1 C28 60.5(2)
C23 C22 P1 C28 -175.0(2)
C27 C22 P1 Li1 -85.8(3)
C23 C22 P1 Li1 38.7(3)
C29 C28 P1 C21 -50.9(3)
C33 C28 P1 C21 73.6(2)
C29 C28 P1 C22 55.6(3)
C33 C28 P1 C22 -179.9(2)
C29 C28 P1 Li1 -151.0(2)
C33 C28 P1 Li1 -26.5(3)
C34 C35 O1 C36 -169.8(3)
C34 C35 O1 Li1 33.7(4)
C37 C36 O1 C35 -176.5(3)
C37 C36 O1 Li1 -20.8(4)
